data_4510111
loop_
_publ_author_name
'Mukherjee, Arijit'
'Desiraju, Gautam R.'

_publ_section_title
;
 Combinatorial Exploration of the Structural Landscape of Acid--Pyridine
 Cocrystals
;
_journal_issue 3
_journal_name_full 'Crystal Growth &amp; Design'
_journal_page_first 1375
_journal_paper_doi 10.1021/cg401851z
_journal_volume 14
_journal_year 2014
_chemical_formula_sum 'C15 H22 N2 O4'
_chemical_formula_weight 294.35
_chemical_name_systematic
;
 ?
;
_space_group_IT_number 14
_symmetry_cell_setting monoclinic
_symmetry_space_group_name_Hall '-P 2ybc'
_symmetry_space_group_name_H-M 'P 1 21/c 1'
_atom_sites_solution_hydrogens geom
_atom_sites_solution_primary direct
_atom_sites_solution_secondary difmap
_audit_creation_method SHELXL-97
_cell_angle_alpha 90.00
_cell_angle_beta 127.876(8)
_cell_angle_gamma 90.00
_cell_formula_units_Z 4
_cell_length_a 11.0254(19)
_cell_length_b 11.0167(19)
_cell_length_c 16.124(2)
_cell_measurement_reflns_used 12156
_cell_measurement_temperature 150(2)
_cell_measurement_theta_max 27.7
_cell_measurement_theta_min 3.0
_cell_volume 1545.9(5)
_computing_cell_refinement
;
CrystalClear-SM Expert 2.0 rc14 (Rigaku, 2009)
;
_computing_data_collection
;
CrystalClear-SM Expert 2.0 rc14 (Rigaku, 2009)
;
_computing_data_reduction
;
CrystalClear-SM Expert 2.0 rc14 (Rigaku, 2009)
;
_computing_structure_refinement 'SHELXL-97 (Sheldrick, 2008)'
_computing_structure_solution 'SHELXL-97 (Sheldrick, 2008)'
_diffrn_ambient_temperature 150(2)
_diffrn_detector CCD
_diffrn_detector_area_resol_mean 13.6612
_diffrn_measured_fraction_theta_full 0.997
_diffrn_measured_fraction_theta_max 0.997
_diffrn_measurement_device
;
XtaLABmini: Fixed Chi 2 circle
;
_diffrn_measurement_device_type
;
Rigaku Mercury375R (2x2 bin mode)
;
_diffrn_measurement_specimen_support Fiber
_diffrn_radiation_monochromator 'Graphite Monochromator'
_diffrn_radiation_source 'fine-focus sealed tube'
_diffrn_radiation_type MoK\a
_diffrn_radiation_wavelength 0.71073
_diffrn_reflns_av_R_equivalents 0.0726
_diffrn_reflns_av_sigmaI/netI 0.0580
_diffrn_reflns_limit_h_max 14
_diffrn_reflns_limit_h_min -14
_diffrn_reflns_limit_k_max 14
_diffrn_reflns_limit_k_min -14
_diffrn_reflns_limit_l_max 20
_diffrn_reflns_limit_l_min -20
_diffrn_reflns_number 15547
_diffrn_reflns_theta_full 27.48
_diffrn_reflns_theta_max 27.48
_diffrn_reflns_theta_min 2.98
_exptl_absorpt_coefficient_mu 0.092
_exptl_absorpt_correction_T_max 1.000
_exptl_absorpt_correction_T_min 0.694
_exptl_absorpt_correction_type multi-scan
_exptl_absorpt_process_details 'Jacobson, R. (1998) Private communication'
_exptl_crystal_density_diffrn 1.265
_exptl_crystal_density_method 'not measured'
_exptl_crystal_F_000 632
_exptl_crystal_size_max 0.5
_exptl_crystal_size_mid 0.4
_exptl_crystal_size_min 0.2
_refine_diff_density_max 0.365
_refine_diff_density_min -0.296
_refine_diff_density_rms 0.077
_refine_ls_extinction_method none
_refine_ls_goodness_of_fit_ref 1.156
_refine_ls_hydrogen_treatment mixed
_refine_ls_matrix_type full
_refine_ls_number_parameters 209
_refine_ls_number_reflns 3531
_refine_ls_number_restraints 0
_refine_ls_restrained_S_all 1.156
_refine_ls_R_factor_all 0.1125
_refine_ls_R_factor_gt 0.0818
_refine_ls_shift/su_max 0.000
_refine_ls_shift/su_mean 0.000
_refine_ls_structure_factor_coef Fsqd
_refine_ls_weighting_details 'calc w=1/[\s^2^(Fo^2^)+(0.0796P)^2^+1.7583P] where P=(Fo^2^+2Fc^2^)/3'
_refine_ls_weighting_scheme calc
_refine_ls_wR_factor_gt 0.2038
_refine_ls_wR_factor_ref 0.2180
_reflns_number_gt 2492
_reflns_number_total 3531
_reflns_threshold_expression >2\s(I)
_cod_data_source_file cg401851z_si_002.cif
_cod_data_source_block 34-II
_cod_depositor_comments
;
The following automatic conversions were performed:

'_exptl_absorpt_correction_type' value 'Multi-scan' changed to
'multi-scan' according to
/usr/data/users/saulius/crontab/automatic-downloads/current/ACS/lib/dictionaries/cif_core.dic
dictionary named 'cif_core.dic' version 2.4.2 from 2011-04-26.

Automatic conversion script
Id: cif_fix_values 2281 2013-09-26 08:29:07Z andrius 
;
_cod_original_cell_volume 1545.9(4)
_cod_original_sg_symbol_H-M 'P 21/c'
_cod_database_code 4510111

loop_
_symmetry_equiv_pos_as_xyz
'x, y, z'
'-x, y+1/2, -z+1/2'
'-x, -y, -z'
'x, -y-1/2, z-1/2'

loop_
_atom_site_label
_atom_site_type_symbol
_atom_site_fract_x
_atom_site_fract_y
_atom_site_fract_z
_atom_site_U_iso_or_equiv
_atom_site_adp_type
_atom_site_occupancy
_atom_site_symmetry_multiplicity
_atom_site_calc_flag
_atom_site_refinement_flags
O1 O 0.6321(3) 0.1085(2) 0.25911(17) 0.0315(5) Uani 1 1 d .
O2 O 0.7535(3) 0.2533(2) 0.3795(2) 0.0446(7) Uani 1 1 d .
C8 C 0.7344(3) 0.1906(3) 0.3078(2) 0.0253(6) Uani 1 1 d .
C9 C 0.8360(3) 0.2140(3) 0.2760(2) 0.0226(6) Uani 1 1 d .
C10 C 0.9567(4) 0.2968(3) 0.3321(3) 0.0286(7) Uani 1 1 d .
H10 H 0.9759 0.3360 0.3902 0.034 Uiso 1 1 calc R
C11 C 1.0485(4) 0.3216(3) 0.3025(3) 0.0327(8) Uani 1 1 d .
H11 H 1.1287 0.3769 0.3411 0.039 Uiso 1 1 calc R
C12 C 1.0222(4) 0.2648(3) 0.2155(3) 0.0323(8) Uani 1 1 d .
C13 C 0.9034(4) 0.1806(3) 0.1610(3) 0.0367(8) Uani 1 1 d .
H13 H 0.8847 0.1406 0.1033 0.044 Uiso 1 1 calc R
C14 C 0.8127(4) 0.1554(3) 0.1911(3) 0.0312(7) Uani 1 1 d .
H14 H 0.7347 0.0981 0.1538 0.037 Uiso 1 1 calc R
C15 C 1.1180(4) 0.2926(4) 0.1798(3) 0.0446(10) Uani 1 1 d .
H15A H 1.1840 0.3605 0.2189 0.067 Uiso 1 1 calc R
H15B H 1.0515 0.3120 0.1063 0.067 Uiso 1 1 calc R
H15C H 1.1793 0.2231 0.1916 0.067 Uiso 1 1 calc R
N1 N 0.4754(3) 0.1166(2) 0.3403(2) 0.0264(6) Uani 1 1 d .
N2 N 0.2844(3) 0.1033(2) 0.4946(2) 0.0262(6) Uani 1 1 d .
C1 C 0.5114(4) 0.2015(3) 0.4128(3) 0.0294(7) Uani 1 1 d .
H1 H 0.5820 0.2617 0.4290 0.035 Uiso 1 1 calc R
C2 C 0.4476(4) 0.2011(3) 0.4624(3) 0.0305(7) Uani 1 1 d .
H2 H 0.4740 0.2616 0.5111 0.037 Uiso 1 1 calc R
C3 C 0.3415(3) 0.1106(3) 0.4415(2) 0.0230(6) Uani 1 1 d .
C4 C 0.3010(3) 0.0262(3) 0.3616(2) 0.0259(7) Uani 1 1 d .
H4 H 0.2275 -0.0330 0.3416 0.031 Uiso 1 1 calc R
C5 C 0.3690(3) 0.0313(3) 0.3144(2) 0.0277(7) Uani 1 1 d .
H5 H 0.3415 -0.0253 0.2627 0.033 Uiso 1 1 calc R
C6 C 0.1624(4) 0.0175(3) 0.4641(3) 0.0313(7) Uani 1 1 d .
H6A H 0.0822 0.0227 0.3898 0.047 Uiso 1 1 calc R
H6B H 0.1215 0.0368 0.5006 0.047 Uiso 1 1 calc R
H6C H 0.2034 -0.0634 0.4820 0.047 Uiso 1 1 calc R
C7 C 0.3319(4) 0.1847(3) 0.5809(3) 0.0367(8) Uani 1 1 d .
H7A H 0.4387 0.2044 0.6192 0.055 Uiso 1 1 calc R
H7B H 0.3165 0.1456 0.6270 0.055 Uiso 1 1 calc R
H7C H 0.2719 0.2577 0.5534 0.055 Uiso 1 1 calc R
O3 O 0.8336(3) 0.4868(2) 0.4491(2) 0.0377(6) Uani 1 1 d .
O4 O 0.4333(3) 0.0117(2) 0.0556(2) 0.0379(6) Uani 1 1 d .
H1N H 0.521(5) 0.122(4) 0.309(3) 0.048(11) Uiso 1 1 d .
H4B H 0.503(5) 0.036(4) 0.115(4) 0.048(13) Uiso 1 1 d .
H3A H 0.821(5) 0.408(4) 0.432(3) 0.056(13) Uiso 1 1 d .
H3B H 0.928(7) 0.502(6) 0.498(6) 0.12(3) Uiso 1 1 d .

loop_
_atom_site_aniso_label
_atom_site_aniso_U_11
_atom_site_aniso_U_22
_atom_site_aniso_U_33
_atom_site_aniso_U_23
_atom_site_aniso_U_13
_atom_site_aniso_U_12
O1 0.0327(12) 0.0351(12) 0.0329(12) -0.0080(10) 0.0233(11) -0.0086(10)
O2 0.0605(17) 0.0471(15) 0.0537(16) -0.0236(13) 0.0490(15) -0.0249(13)
C8 0.0259(15) 0.0240(15) 0.0265(15) -0.0001(12) 0.0164(13) 0.0001(13)
C9 0.0226(14) 0.0227(14) 0.0221(14) 0.0060(12) 0.0135(12) 0.0053(12)
C10 0.0314(16) 0.0234(15) 0.0367(18) 0.0010(14) 0.0239(15) 0.0021(13)
C11 0.0310(17) 0.0252(15) 0.047(2) 0.0047(15) 0.0267(16) 0.0019(14)
C12 0.0299(17) 0.0347(18) 0.0400(19) 0.0139(15) 0.0253(16) 0.0121(14)
C13 0.0349(18) 0.053(2) 0.0272(17) 0.0042(16) 0.0218(15) 0.0091(17)
C14 0.0280(16) 0.0366(18) 0.0295(17) -0.0007(14) 0.0180(14) 0.0017(14)
C15 0.044(2) 0.053(2) 0.056(2) 0.022(2) 0.040(2) 0.0165(18)
N1 0.0265(13) 0.0282(13) 0.0286(14) 0.0011(11) 0.0191(12) 0.0006(11)
N2 0.0293(13) 0.0258(13) 0.0304(14) -0.0040(11) 0.0218(12) -0.0058(11)
C1 0.0318(16) 0.0241(15) 0.0390(18) -0.0053(14) 0.0252(15) -0.0056(13)
C2 0.0366(17) 0.0227(15) 0.0388(18) -0.0089(14) 0.0265(16) -0.0073(14)
C3 0.0213(14) 0.0199(14) 0.0258(15) 0.0011(12) 0.0133(13) 0.0025(12)
C4 0.0236(15) 0.0226(14) 0.0278(16) -0.0021(12) 0.0139(13) -0.0049(12)
C5 0.0280(16) 0.0260(15) 0.0267(16) -0.0050(13) 0.0155(14) -0.0033(13)
C6 0.0305(16) 0.0300(16) 0.0386(18) -0.0006(14) 0.0239(15) -0.0063(14)
C7 0.0430(19) 0.0378(19) 0.041(2) -0.0106(16) 0.0319(17) -0.0073(16)
O3 0.0420(15) 0.0347(14) 0.0375(14) -0.0045(11) 0.0249(13) -0.0053(12)
O4 0.0452(15) 0.0369(14) 0.0352(14) -0.0079(12) 0.0265(13) -0.0088(12)

loop_
_atom_type_symbol
_atom_type_description
_atom_type_scat_dispersion_real
_atom_type_scat_dispersion_imag
_atom_type_scat_source
C C 0.0033 0.0016 'International Tables Vol C Tables 4.2.6.8 and 6.1.1.4'
H H 0.0000 0.0000 'International Tables Vol C Tables 4.2.6.8 and 6.1.1.4'
N N 0.0061 0.0033 'International Tables Vol C Tables 4.2.6.8 and 6.1.1.4'
O O 0.0106 0.0060 'International Tables Vol C Tables 4.2.6.8 and 6.1.1.4'

loop_
_geom_angle_atom_site_label_1
_geom_angle_atom_site_label_2
_geom_angle_atom_site_label_3
_geom_angle
O2 C8 O1 123.2(3)
O2 C8 C9 118.7(3)
O1 C8 C9 118.2(3)
C14 C9 C10 117.9(3)
C14 C9 C8 121.9(3)
C10 C9 C8 120.2(3)
C11 C10 C9 121.0(3)
C11 C10 H10 119.5
C9 C10 H10 119.5
C10 C11 C12 120.9(3)
C10 C11 H11 119.6
C12 C11 H11 119.6
C13 C12 C11 118.0(3)
C13 C12 C15 120.1(3)
C11 C12 C15 121.9(3)
C14 C13 C12 121.0(3)
C14 C13 H13 119.5
C12 C13 H13 119.5
C13 C14 C9 121.2(3)
C13 C14 H14 119.4
C9 C14 H14 119.4
C12 C15 H15A 109.5
C12 C15 H15B 109.5
H15A C15 H15B 109.5
C12 C15 H15C 109.5
H15A C15 H15C 109.5
H15B C15 H15C 109.5
C1 N1 C5 119.1(3)
C1 N1 H1N 118(3)
C5 N1 H1N 123(3)
C3 N2 C7 122.6(3)
C3 N2 C6 121.4(3)
C7 N2 C6 115.9(3)
C2 C1 N1 121.8(3)
C2 C1 H1 119.1
N1 C1 H1 119.1
C1 C2 C3 121.1(3)
C1 C2 H2 119.4
C3 C2 H2 119.4
N2 C3 C2 122.3(3)
N2 C3 C4 122.0(3)
C2 C3 C4 115.6(3)
C5 C4 C3 120.5(3)
C5 C4 H4 119.8
C3 C4 H4 119.8
N1 C5 C4 121.8(3)
N1 C5 H5 119.1
C4 C5 H5 119.1
N2 C6 H6A 109.5
N2 C6 H6B 109.5
H6A C6 H6B 109.5
N2 C6 H6C 109.5
H6A C6 H6C 109.5
H6B C6 H6C 109.5
N2 C7 H7A 109.5
N2 C7 H7B 109.5
H7A C7 H7B 109.5
N2 C7 H7C 109.5
H7A C7 H7C 109.5
H7B C7 H7C 109.5
H3A O3 H3B 111(5)

loop_
_geom_bond_atom_site_label_1
_geom_bond_atom_site_label_2
_geom_bond_distance
O1 C8 1.272(4)
O2 C8 1.248(4)
C8 C9 1.513(4)
C9 C14 1.389(4)
C9 C10 1.394(4)
C10 C11 1.386(4)
C10 H10 0.9300
C11 C12 1.393(5)
C11 H11 0.9300
C12 C13 1.391(5)
C12 C15 1.513(4)
C13 C14 1.381(5)
C13 H13 0.9300
C14 H14 0.9300
C15 H15A 0.9600
C15 H15B 0.9600
C15 H15C 0.9600
N1 C1 1.353(4)
N1 C5 1.354(4)
N1 H1N 0.90(4)
N2 C3 1.341(4)
N2 C7 1.456(4)
N2 C6 1.460(4)
C1 C2 1.350(4)
C1 H1 0.9300
C2 C3 1.412(4)
C2 H2 0.9300
C3 C4 1.420(4)
C4 C5 1.358(4)
C4 H4 0.9300
C5 H5 0.9300
C6 H6A 0.9600
C6 H6B 0.9600
C6 H6C 0.9600
C7 H7A 0.9600
C7 H7B 0.9600
C7 H7C 0.9600
O3 H3A 0.89(5)
O3 H3B 0.85(7)
O4 H4B 0.82(4)

loop_
_geom_torsion_atom_site_label_1
_geom_torsion_atom_site_label_2
_geom_torsion_atom_site_label_3
_geom_torsion_atom_site_label_4
_geom_torsion
O2 C8 C9 C14 -174.3(3)
O1 C8 C9 C14 4.9(4)
O2 C8 C9 C10 5.5(4)
O1 C8 C9 C10 -175.4(3)
C14 C9 C10 C11 1.3(4)
C8 C9 C10 C11 -178.4(3)
C9 C10 C11 C12 0.3(5)
C10 C11 C12 C13 -1.4(5)
C10 C11 C12 C15 178.4(3)
C11 C12 C13 C14 1.0(5)
C15 C12 C13 C14 -178.9(3)
C12 C13 C14 C9 0.7(5)
C10 C9 C14 C13 -1.8(5)
C8 C9 C14 C13 177.9(3)
C5 N1 C1 C2 2.2(5)
N1 C1 C2 C3 0.8(5)
C7 N2 C3 C2 -2.6(5)
C6 N2 C3 C2 173.2(3)
C7 N2 C3 C4 176.2(3)
C6 N2 C3 C4 -8.0(4)
C1 C2 C3 N2 175.3(3)
C1 C2 C3 C4 -3.5(5)
N2 C3 C4 C5 -175.5(3)
C2 C3 C4 C5 3.4(4)
C1 N1 C5 C4 -2.3(5)
C3 C4 C5 N1 -0.6(5)
